data_7235173
loop_
_publ_author_name
'Fan Ni'
'Zhongbin Wu'
'Zece Zhu'
'Tianheng Chen'
'Kailong Wu'
'Cheng Zhong'
'Kebin An'
'Danqing Wei'
'Dongge Ma'
'Chuluo Yang'

_publ_section_title
;
 Teaching an old acceptor new tricks: rationally employing
 2,1,3-benzothiadiazole as input to design a highly efficient red
 thermally activated delayed fluorescence emitter
;
_journal_name_full 'Journal of Materials Chemistry C'
_journal_page_first 1363
_journal_page_last 1368
_journal_paper_doi 10.1039/C7TC00025A
_journal_volume 5
_journal_year 2017
_chemical_formula_sum 'C36 H30 N4 S'
_chemical_formula_weight 550.70
_space_group_crystal_system monoclinic
_space_group_IT_number 15
_space_group_name_Hall '-C 2yc'
_space_group_name_H-M_alt 'C 1 2/c 1'
_atom_sites_solution_hydrogens geom
_cell_angle_alpha 90
_cell_angle_beta 120.844(7)
_cell_angle_gamma 90
_cell_formula_units_Z 4
_cell_length_a 26.456(9)
_cell_length_b 7.923(2)
_cell_length_c 17.551(7)
_cell_measurement_reflns_used 4465
_cell_measurement_temperature 296(2)
_cell_measurement_theta_max 28.31
_cell_measurement_theta_min 2.36
_cell_volume 3158.6(19)
_computing_structure_refinement 'SHELXL-2014/7 (Sheldrick, 2014)'
_diffrn_ambient_temperature 296(2)
_diffrn_measured_fraction_theta_full 0.983
_diffrn_measured_fraction_theta_max 0.985
_diffrn_measurement_device_type CCD
_diffrn_radiation_type MoK\a
_diffrn_radiation_wavelength 0.71073
_diffrn_reflns_av_R_equivalents 0.0355
_diffrn_reflns_av_unetI/netI 0.0356
_diffrn_reflns_Laue_measured_fraction_full 0.983
_diffrn_reflns_Laue_measured_fraction_max 0.985
_diffrn_reflns_limit_h_max 32
_diffrn_reflns_limit_h_min -32
_diffrn_reflns_limit_k_max 9
_diffrn_reflns_limit_k_min -9
_diffrn_reflns_limit_l_max 21
_diffrn_reflns_limit_l_min -20
_diffrn_reflns_number 10403
_diffrn_reflns_point_group_measured_fraction_full 0.983
_diffrn_reflns_point_group_measured_fraction_max 0.985
_diffrn_reflns_theta_full 25.242
_diffrn_reflns_theta_max 25.998
_diffrn_reflns_theta_min 1.793
_exptl_absorpt_coefficient_mu 0.132
_exptl_crystal_colour red
_exptl_crystal_density_diffrn 1.158
_exptl_crystal_description block
_exptl_crystal_F_000 1160
_refine_diff_density_max 0.368
_refine_diff_density_min -0.318
_refine_diff_density_rms 0.118
_refine_ls_extinction_coef .
_refine_ls_extinction_method none
_refine_ls_goodness_of_fit_ref 1.116
_refine_ls_hydrogen_treatment constr
_refine_ls_matrix_type full
_refine_ls_number_parameters 220
_refine_ls_number_reflns 3050
_refine_ls_number_restraints 18
_refine_ls_restrained_S_all 1.126
_refine_ls_R_factor_all 0.0818
_refine_ls_R_factor_gt 0.0690
_refine_ls_shift/su_max 0.007
_refine_ls_shift/su_mean 0.001
_refine_ls_structure_factor_coef Fsqd
_refine_ls_weighting_details 'w=1/[\s^2^(Fo^2^)+(0.1496P)^2^+2.2543P] where P=(Fo^2^+2Fc^2^)/3'
_refine_ls_weighting_scheme calc
_refine_ls_wR_factor_gt 0.2490
_refine_ls_wR_factor_ref 0.2601
_reflns_Friedel_coverage 0.000
_reflns_Friedel_fraction_full .
_reflns_Friedel_fraction_max .
_reflns_number_gt 2360
_reflns_number_total 3050
_reflns_threshold_expression 'I > 2\s(I)'
_cod_data_source_file J-Mater-Chem-C-2017-5-1363.cif
_cod_data_source_block nf0123010a_sqd
_cod_original_sg_symbol_H-M 'C 2/c'
_cod_database_code 7235173
_shelx_space_group_comment
;
The symmetry employed for this shelxl refinement is uniquely defined
by the following loop, which should always be used as a source of
symmetry information in preference to the above space-group names.
They are only intended as comments.
;

loop_
_space_group_symop_operation_xyz
'x, y, z'
'-x, y, -z+1/2'
'x+1/2, y+1/2, z'
'-x+1/2, y+1/2, -z+1/2'
'-x, -y, -z'
'x, -y, z-1/2'
'-x+1/2, -y+1/2, -z'
'x+1/2, -y+1/2, z-1/2'

loop_
_atom_site_label
_atom_site_type_symbol
_atom_site_fract_x
_atom_site_fract_y
_atom_site_fract_z
_atom_site_U_iso_or_equiv
_atom_site_adp_type
_atom_site_occupancy
_atom_site_site_symmetry_order
_atom_site_calc_flag
_atom_site_refinement_flags_posn
_atom_site_refinement_flags_adp
_atom_site_refinement_flags_occupancy
_atom_site_disorder_assembly
_atom_site_disorder_group
C12 C 0.92123(13) 0.9551(5) 0.75479(19) 0.0671(9) Uani 1 1 d . . . . .
H12 H 0.9505 1.0195 0.8004 0.081 Uiso 1 1 calc R U . . .
C6 C 0.81536(10) 0.6454(3) 0.81299(16) 0.0453(6) Uani 1 1 d . . . . .
C1 C 0.86158(10) 0.7413(3) 0.87948(15) 0.0452(6) Uani 1 1 d . . . . .
C13 C 0.88939(11) 0.8395(4) 0.77354(15) 0.0497(7) Uani 1 1 d . . . . .
C8 C 0.84508(10) 0.7423(3) 0.70596(16) 0.0471(6) Uani 1 1 d . . . . .
C7 C 0.81300(11) 0.6058(3) 0.72632(16) 0.0511(7) Uani 1 1 d . . . . .
C2 C 0.86754(13) 0.7575(4) 0.96251(17) 0.0569(7) Uani 1 1 d . . . . .
H2 H 0.8992 0.8178 1.0068 0.068 Uiso 1 1 calc R U . . .
N1 N 0.90214(11) 0.8190(4) 0.86181(14) 0.0648(8) Uani 1 1 d . U . . .
C9 C 0.83510(13) 0.7657(4) 0.62025(17) 0.0656(8) Uani 1 1 d . . . . .
H9 H 0.8059 0.7023 0.5741 0.079 Uiso 1 1 calc R U . . .
C16 C 0.95113(14) 0.9088(5) 0.93134(18) 0.0619(9) Uani 1 1 d . U . . .
C5 C 0.77524(13) 0.5775(4) 0.8328(2) 0.0654(8) Uani 1 1 d . . . . .
H5 H 0.7435 0.5167 0.7892 0.079 Uiso 1 1 calc R U . . .
C3 C 0.82738(15) 0.6857(4) 0.9801(2) 0.0688(9) Uani 1 1 d . . . . .
H3 H 0.8317 0.6971 1.0359 0.083 Uiso 1 1 calc R U . . .
C10 C 0.86670(14) 0.8785(5) 0.60152(19) 0.0754(10) Uani 1 1 d . . . . .
H10 H 0.8591 0.8896 0.5438 0.090 Uiso 1 1 calc R U . . .
C11 C 0.90988(15) 0.9752(5) 0.6693(2) 0.0760(10) Uani 1 1 d . . . . .
H11 H 0.9311 1.0533 0.6573 0.091 Uiso 1 1 calc R U . . .
C14 C 0.74938(14) 0.5868(6) 0.6495(2) 0.0854(12) Uani 1 1 d . . . . .
H14A H 0.7297 0.5031 0.6644 0.128 Uiso 1 1 calc R U . . .
H14B H 0.7493 0.5527 0.5970 0.128 Uiso 1 1 calc R U . . .
H14C H 0.7293 0.6929 0.6390 0.128 Uiso 1 1 calc R U . . .
C4 C 0.78058(16) 0.5965(5) 0.9145(3) 0.0767(10) Uani 1 1 d . . . . .
H4 H 0.7527 0.5493 0.9254 0.092 Uiso 1 1 calc R U . . .
C15 C 0.8449(2) 0.4365(4) 0.7379(3) 0.0866(11) Uani 1 1 d . . . . .
H15A H 0.8850 0.4457 0.7858 0.130 Uiso 1 1 calc R U . . .
H15B H 0.8443 0.4093 0.6841 0.130 Uiso 1 1 calc R U . . .
H15C H 0.8254 0.3491 0.7510 0.130 Uiso 1 1 calc R U . . .
C17A C 1.0021(11) 0.852(2) 0.9763(13) 0.047(4) Uani 0.520(4) 1 d . . P A 1
C18A C 1.0480(8) 0.946(2) 1.0447(13) 0.056(4) Uani 0.520(4) 1 d . . P A 1
S1 S 1.08241(8) 0.6661(2) 1.03714(12) 0.0767(7) Uani 0.520(4) 1 d . . P A 1
N3 N 1.0993(3) 0.8467(7) 1.0843(3) 0.0629(13) Uani 0.520(4) 1 d . . P A 1
N2 N 1.0139(2) 0.6907(6) 0.9651(3) 0.0639(13) Uani 0.520(4) 1 d . . P A 1
C17 C 1.0083(12) 0.810(2) 0.9833(16) 0.057(4) Uani 0.520(4) 1 d . U P A 2
H17 H 1.0112 0.6965 0.9730 0.068 Uiso 0.480(4) 1 calc R U P A 2
C18 C 1.0590(6) 0.909(2) 1.0517(10) 0.038(3) Uani 0.480(4) 1 d . . P A 2
H18 H 1.0962 0.8606 1.0837 0.045 Uiso 0.480(4) 1 calc R U P A 2

loop_
_atom_site_aniso_label
_atom_site_aniso_U_11
_atom_site_aniso_U_22
_atom_site_aniso_U_33
_atom_site_aniso_U_23
_atom_site_aniso_U_13
_atom_site_aniso_U_12
C12 0.0598(16) 0.093(2) 0.0462(14) -0.0089(14) 0.0254(13) -0.0294(15)
C6 0.0403(11) 0.0398(12) 0.0475(13) -0.0022(10) 0.0166(10) -0.0043(9)
C1 0.0435(12) 0.0468(13) 0.0399(12) -0.0019(10) 0.0175(10) -0.0076(10)
C13 0.0465(13) 0.0636(16) 0.0346(12) -0.0080(10) 0.0175(10) -0.0131(11)
C8 0.0400(11) 0.0567(14) 0.0352(11) -0.0068(10) 0.0125(9) -0.0008(10)
C7 0.0452(13) 0.0511(14) 0.0435(13) -0.0131(11) 0.0130(11) -0.0125(11)
C2 0.0632(15) 0.0610(16) 0.0433(14) -0.0043(11) 0.0251(12) -0.0136(13)
N1 0.0619(13) 0.0927(18) 0.0359(11) -0.0210(11) 0.0224(10) -0.0444(13)
C9 0.0548(15) 0.091(2) 0.0335(13) -0.0089(13) 0.0102(11) -0.0053(15)
C16 0.0627(19) 0.083(2) 0.0392(13) -0.0224(14) 0.0253(14) -0.0390(17)
C5 0.0567(16) 0.0646(18) 0.0710(19) -0.0045(14) 0.0299(14) -0.0202(13)
C3 0.084(2) 0.075(2) 0.0591(17) 0.0065(14) 0.0445(16) -0.0092(16)
C10 0.0684(18) 0.114(3) 0.0364(14) 0.0084(15) 0.0213(13) -0.0053(18)
C11 0.0698(19) 0.106(3) 0.0522(16) 0.0123(17) 0.0310(15) -0.0153(18)
C14 0.0617(18) 0.113(3) 0.0537(17) -0.0187(18) 0.0099(15) -0.0407(19)
C4 0.078(2) 0.079(2) 0.089(2) 0.0028(18) 0.0541(19) -0.0220(17)
C15 0.124(3) 0.0548(18) 0.098(3) -0.0143(17) 0.069(3) -0.0016(19)
C17A 0.064(9) 0.035(6) 0.036(5) -0.009(4) 0.022(5) -0.017(5)
C18A 0.048(7) 0.068(9) 0.049(4) 0.010(5) 0.022(5) 0.007(5)
S1 0.0761(11) 0.0565(10) 0.0743(11) -0.0006(7) 0.0218(8) 0.0096(7)
N3 0.053(3) 0.062(3) 0.055(3) 0.002(2) 0.014(2) 0.001(2)
N2 0.077(3) 0.041(3) 0.057(3) -0.008(2) 0.023(2) -0.005(2)
C17 0.052(5) 0.060(10) 0.049(5) -0.003(6) 0.020(4) -0.010(7)
C18 0.023(5) 0.043(6) 0.033(4) -0.013(5) 0.005(4) -0.004(5)

loop_
_atom_type_symbol
_atom_type_description
_atom_type_scat_dispersion_real
_atom_type_scat_dispersion_imag
_atom_type_scat_source
C C 0.0033 0.0016 'International Tables Vol C Tables 4.2.6.8 and 6.1.1.4'
H H 0.0000 0.0000 'International Tables Vol C Tables 4.2.6.8 and 6.1.1.4'
N N 0.0061 0.0033 'International Tables Vol C Tables 4.2.6.8 and 6.1.1.4'
S S 0.1246 0.1234 'International Tables Vol C Tables 4.2.6.8 and 6.1.1.4'

loop_
_geom_angle_atom_site_label_1
_geom_angle_atom_site_label_2
_geom_angle_atom_site_label_3
_geom_angle
_geom_angle_site_symmetry_1
_geom_angle_site_symmetry_3
C11 C12 C13 120.8(3) . .
C5 C6 C1 117.1(2) . .
C5 C6 C7 121.8(2) . .
C1 C6 C7 120.9(2) . .
C2 C1 N1 120.2(2) . .
C2 C1 C6 120.3(2) . .
N1 C1 C6 119.5(2) . .
C12 C13 C8 120.5(2) . .
C12 C13 N1 120.0(2) . .
C8 C13 N1 119.4(2) . .
C13 C8 C9 117.0(2) . .
C13 C8 C7 121.2(2) . .
C9 C8 C7 121.6(2) . .
C6 C7 C8 110.21(19) . .
C6 C7 C14 111.3(2) . .
C8 C7 C14 110.8(2) . .
C6 C7 C15 108.0(2) . .
C8 C7 C15 108.3(2) . .
C14 C7 C15 108.1(3) . .
C3 C2 C1 120.8(3) . .
C1 N1 C13 120.8(2) . .
C1 N1 C16 119.3(2) . .
C13 N1 C16 118.6(2) . .
C10 C9 C8 122.7(3) . .
C18A C16 C17A 107.5(12) 5_777 .
C18A C16 N1 127.6(9) 5_777 .
C17A C16 N1 124.8(8) . .
N1 C16 C17 116.3(9) . .
N1 C16 C18 117.6(6) . 5_777
C17 C16 C18 126.1(10) . 5_777
C4 C5 C6 122.5(3) . .
C2 C3 C4 119.5(3) . .
C9 C10 C11 119.4(3) . .
C12 C11 C10 119.6(3) . .
C5 C4 C3 119.7(3) . .
C16 C17A N2 120.4(15) . .
C16 C17A C18A 121.8(15) . .
N2 C17A C18A 117.6(18) . .
C16 C17A C18A 35.8(7) . 5_777
N2 C17A C18A 156.1(16) . 5_777
C18A C17A C18A 86.1(12) . 5_777
C16 C18A N3 121.0(14) 5_777 .
C16 C18A C17A 130.5(16) 5_777 .
N3 C18A C17A 108.4(13) . .
C16 C18A C17A 36.7(8) 5_777 5_777
N3 C18A C17A 157.6(13) . 5_777
C17A C18A C17A 93.9(12) . 5_777
N3 S1 N2 101.7(3) . .
C18A N3 S1 107.6(8) . .
C17A N2 S1 104.6(10) . .
C18 C17 C16 115.0(14) . .
C17 C18 C16 118.7(12) . 5_777

loop_
_geom_bond_atom_site_label_1
_geom_bond_atom_site_label_2
_geom_bond_distance
_geom_bond_site_symmetry_2
C12 C11 1.381(4) .
C12 C13 1.393(4) .
C6 C5 1.384(4) .
C6 C1 1.404(3) .
C6 C7 1.523(4) .
C1 C2 1.389(4) .
C1 N1 1.402(3) .
C13 C8 1.396(3) .
C13 N1 1.416(3) .
C8 C9 1.400(4) .
C8 C7 1.526(4) .
C7 C14 1.532(4) .
C7 C15 1.543(5) .
C2 C3 1.372(4) .
N1 C16 1.433(3) .
C9 C10 1.374(5) .
C16 C18A 1.221(19) 5_777
C16 C17A 1.25(2) .
C16 C17 1.52(2) .
C16 C18 1.526(15) 5_777
C5 C4 1.374(5) .
C3 C4 1.377(5) .
C10 C11 1.383(5) .
C17A N2 1.350(17) .
C17A C18A 1.41(3) .
C17A C18A 1.99(3) 5_777
C18A C16 1.221(19) 5_777
C18A N3 1.406(14) .
C18A C17A 1.99(3) 5_777
S1 N3 1.598(5) .
S1 N2 1.604(6) .
C17 C18 1.48(3) .
C18 C16 1.526(15) 5_777
